data_7123381
loop_
_publ_author_name
'Hennig, Philipp T.'
'Sprenger, Jan Arke Peter'
'Schneider, Leon'
'Ignat'ev, Nikolai'
'Finze, Maik'

_publ_section_title
;
 The pentafluoroethyltrihydridoborate anion: From shock sensitive salts to
 stable room temperature ionic liquids
;
_journal_name_full 'Chemical Communications'
_journal_paper_doi 10.1039/C9CC02935D
_journal_year 2019
_chemical_formula_moiety 'C20 H17 B F5 P'
_chemical_formula_sum 'C20 H17 B F5 P'
_chemical_formula_weight 394.11
_space_group_crystal_system triclinic
_space_group_IT_number 2
_space_group_name_Hall '-P 1'
_space_group_name_H-M_alt 'P -1'
_symmetry_space_group_name_Hall '-P 1'
_symmetry_space_group_name_H-M 'P -1'
_atom_sites_solution_hydrogens mixed
_audit_creation_method SHELXL-2014/7
_audit_update_record
;
2018-05-10 deposited with the CCDC.    2019-05-01 downloaded from the CCDC.
;
_cell_angle_alpha 96.064(9)
_cell_angle_beta 101.313(9)
_cell_angle_gamma 95.583(10)
_cell_formula_units_Z 2
_cell_length_a 8.943(3)
_cell_length_b 10.057(4)
_cell_length_c 10.567(4)
_cell_measurement_reflns_used 2867
_cell_measurement_temperature 296(2)
_cell_measurement_theta_max 26.3305
_cell_measurement_theta_min 2.3375
_cell_volume 919.9(6)
_computing_cell_refinement 'Saint+ ver. 7.68A (Bruker AXS)'
_computing_data_collection 'APEX2 ver. 2010.3 (Bruker AXS)'
_computing_data_reduction 'Saint+ ver. 7.68A (Bruker AXS)'
_computing_molecular_graphics 'XP ver. 5.1 (Bruker AXS, 1998)'
_computing_publication_material 'SHELXL-97 (Sheldrick, 2008)'
_computing_structure_refinement 'SHELXL-2014/7 (Sheldrick, 2014)'
_computing_structure_solution 'SHELXS-97 (Sheldrick, 2008)'
_diffrn_ambient_temperature 296(2)
_diffrn_measured_fraction_theta_full 0.992
_diffrn_measured_fraction_theta_max 0.986
_diffrn_measurement_device_type 'Bruker X8-APEX II'
_diffrn_measurement_method '\f and \w scans'
_diffrn_radiation_monochromator graphite
_diffrn_radiation_type MoK\a
_diffrn_radiation_wavelength 0.71073
_diffrn_reflns_av_R_equivalents 0.0656
_diffrn_reflns_av_unetI/netI 0.0796
_diffrn_reflns_Laue_measured_fraction_full 0.992
_diffrn_reflns_Laue_measured_fraction_max 0.986
_diffrn_reflns_limit_h_max 11
_diffrn_reflns_limit_h_min -11
_diffrn_reflns_limit_k_max 12
_diffrn_reflns_limit_k_min -12
_diffrn_reflns_limit_l_max 13
_diffrn_reflns_limit_l_min -12
_diffrn_reflns_number 11995
_diffrn_reflns_point_group_measured_fraction_full 0.992
_diffrn_reflns_point_group_measured_fraction_max 0.986
_diffrn_reflns_theta_full 26.000
_diffrn_reflns_theta_max 26.124
_diffrn_reflns_theta_min 2.051
_diffrn_source 'rotating anode'
_exptl_absorpt_coefficient_mu 0.199
_exptl_absorpt_correction_T_max 0.7453
_exptl_absorpt_correction_T_min 0.6309
_exptl_absorpt_correction_type multi-scan
_exptl_absorpt_process_details 'SADABS 2014/5'
_exptl_crystal_colour colourless
_exptl_crystal_density_diffrn 1.423
_exptl_crystal_density_method 'not measured'
_exptl_crystal_description block
_exptl_crystal_F_000 404
_exptl_crystal_size_max 0.273
_exptl_crystal_size_mid 0.242
_exptl_crystal_size_min 0.184
_refine_diff_density_max 0.314
_refine_diff_density_min -0.376
_refine_diff_density_rms 0.059
_refine_ls_extinction_method none
_refine_ls_goodness_of_fit_ref 1.065
_refine_ls_hydrogen_treatment mixed
_refine_ls_matrix_type full
_refine_ls_number_parameters 252
_refine_ls_number_reflns 3607
_refine_ls_number_restraints 0
_refine_ls_restrained_S_all 1.065
_refine_ls_R_factor_all 0.0803
_refine_ls_R_factor_gt 0.0407
_refine_ls_shift/su_max 0.001
_refine_ls_shift/su_mean 0.000
_refine_ls_structure_factor_coef Fsqd
_refine_ls_weighting_details 'w=1/[\s^2^(Fo^2^)+(0.0444P)^2^] where P=(Fo^2^+2Fc^2^)/3'
_refine_ls_weighting_scheme calc
_refine_ls_wR_factor_gt 0.0897
_refine_ls_wR_factor_ref 0.0978
_reflns_Friedel_coverage 0.000
_reflns_number_gt 2599
_reflns_number_total 3607
_reflns_threshold_expression 'I > 2\s(I)'
_cod_data_source_file c9cc02935d2.cif
_cod_data_source_block test_a_CCDC1
_cod_original_cell_volume 920.0(6)
_cod_database_code 7123381
_shelx_shelxl_version_number 2014/7
_shelx_space_group_comment
;
The symmetry employed for this shelxl refinement is uniquely defined
by the following loop, which should always be used as a source of
symmetry information in preference to the above space-group names.
They are only intended as comments.
;
_shelx_estimated_absorpt_t_min 0.948
_shelx_estimated_absorpt_t_max 0.964
_exptl_absorpt_special_details
; 
The crystal was immersed in a film of perfluoropolyether oil, mounted
on a polyimide microloop (MicroMounts of MiTeGen) and transferred to
stream of cold nitrogen (Oxford Cryostream 700). 
;

loop_
_space_group_symop_operation_xyz
'x, y, z'
'-x, -y, -z'

loop_
_atom_site_label
_atom_site_type_symbol
_atom_site_fract_x
_atom_site_fract_y
_atom_site_fract_z
_atom_site_U_iso_or_equiv
_atom_site_adp_type
_atom_site_occupancy
_atom_site_site_symmetry_order
_atom_site_calc_flag
_atom_site_refinement_flags_posn
_atom_site_refinement_flags_adp
P1 P 0.61692(6) 0.64854(5) 0.27110(5) 0.01620(15) Uani 1 1 d . .
F1 F 0.54471(14) 0.82879(12) -0.01135(13) 0.0342(3) Uani 1 1 d . .
B1 B 0.7212(3) 0.7120(2) 0.1412(2) 0.0198(5) Uani 1 1 d . .
C1 C 0.6729(2) 0.84896(18) 0.0881(2) 0.0204(5) Uani 1 1 d . .
H1 H 0.847(3) 0.727(2) 0.195(2) 0.030(6) Uiso 1 1 d . .
F2 F 0.63767(14) 0.94206(11) 0.18038(12) 0.0308(3) Uani 1 1 d . .
C2 C 0.7960(3) 0.92405(19) 0.0340(2) 0.0233(5) Uani 1 1 d . .
H2 H 0.700(2) 0.632(2) 0.059(2) 0.034(6) Uiso 1 1 d . .
F3 F 0.91899(15) 0.97075(13) 0.12891(14) 0.0390(4) Uani 1 1 d . .
C3 C 0.4119(2) 0.60149(18) 0.22496(19) 0.0175(4) Uani 1 1 d . .
C4 C 0.3423(2) 0.47899(18) 0.2490(2) 0.0202(5) Uani 1 1 d . .
H4 H 0.4022 0.4173 0.2868 0.024 Uiso 1 1 calc R U
F4 F 0.74993(14) 1.03151(10) -0.02096(12) 0.0289(3) Uani 1 1 d . .
F5 F 0.84362(16) 0.84503(11) -0.05505(13) 0.0369(4) Uani 1 1 d . .
C5 C 0.1847(2) 0.4494(2) 0.2166(2) 0.0230(5) Uani 1 1 d . .
H5 H 0.1389 0.3676 0.2327 0.028 Uiso 1 1 calc R U
C6 C 0.0938(2) 0.5402(2) 0.1604(2) 0.0246(5) Uani 1 1 d . .
H6 H -0.0125 0.5198 0.1394 0.030 Uiso 1 1 calc R U
C9 C 0.7007(2) 0.49796(18) 0.31203(19) 0.0166(4) Uani 1 1 d . .
C8 C 0.3197(2) 0.6920(2) 0.1667(2) 0.0222(5) Uani 1 1 d . .
H8 H 0.3648 0.7733 0.1489 0.027 Uiso 1 1 calc R U
C7 C 0.1619(3) 0.6612(2) 0.1356(2) 0.0268(5) Uani 1 1 d . .
H7 H 0.1012 0.7223 0.0977 0.032 Uiso 1 1 calc R U
C10 C 0.7736(2) 0.48410(19) 0.4380(2) 0.0210(5) Uani 1 1 d . .
H10 H 0.7786 0.5530 0.5053 0.025 Uiso 1 1 calc R U
C11 C 0.8389(2) 0.36767(19) 0.4636(2) 0.0264(5) Uani 1 1 d . .
H11 H 0.8887 0.3591 0.5477 0.032 Uiso 1 1 calc R U
C12 C 0.8299(3) 0.2642(2) 0.3641(2) 0.0289(5) Uani 1 1 d . .
H12 H 0.8728 0.1858 0.3816 0.035 Uiso 1 1 calc R U
C13 C 0.7571(3) 0.27750(19) 0.2383(2) 0.0283(5) Uani 1 1 d . .
H13 H 0.7511 0.2078 0.1716 0.034 Uiso 1 1 calc R U
C14 C 0.6934(2) 0.39353(18) 0.2117(2) 0.0224(5) Uani 1 1 d . .
H14 H 0.6456 0.4024 0.1271 0.027 Uiso 1 1 calc R U
C15 C 0.6505(2) 0.76593(18) 0.41952(19) 0.0173(4) Uani 1 1 d . .
C16 C 0.5391(3) 0.7778(2) 0.4938(2) 0.0266(5) Uani 1 1 d . .
H16 H 0.4446 0.7246 0.4680 0.032 Uiso 1 1 calc R U
C17 C 0.5687(3) 0.8690(2) 0.6064(2) 0.0336(6) Uani 1 1 d . .
H17 H 0.4939 0.8767 0.6559 0.040 Uiso 1 1 calc R U
C18 C 0.7073(3) 0.9477(2) 0.6450(2) 0.0314(6) Uani 1 1 d . .
H18 H 0.7260 1.0094 0.7200 0.038 Uiso 1 1 calc R U
C19 C 0.8199(3) 0.9358(2) 0.5729(2) 0.0357(6) Uani 1 1 d . .
H19 H 0.9147 0.9882 0.6000 0.043 Uiso 1 1 calc R U
C20 C 0.7904(3) 0.8452(2) 0.4598(2) 0.0320(6) Uani 1 1 d . .
H20 H 0.8655 0.8378 0.4107 0.038 Uiso 1 1 calc R U

loop_
_atom_site_aniso_label
_atom_site_aniso_U_11
_atom_site_aniso_U_22
_atom_site_aniso_U_33
_atom_site_aniso_U_23
_atom_site_aniso_U_13
_atom_site_aniso_U_12
P1 0.0176(3) 0.0167(2) 0.0147(3) 0.00187(19) 0.0040(2) 0.0026(2)
F1 0.0264(8) 0.0363(7) 0.0355(9) 0.0119(6) -0.0059(6) -0.0010(6)
B1 0.0228(15) 0.0192(10) 0.0195(14) 0.0032(9) 0.0092(11) 0.0031(10)
C1 0.0208(12) 0.0241(10) 0.0164(12) 0.0013(8) 0.0042(10) 0.0038(9)
F2 0.0451(9) 0.0236(6) 0.0321(8) 0.0062(5) 0.0224(7) 0.0133(6)
C2 0.0308(14) 0.0196(9) 0.0207(12) 0.0025(8) 0.0077(11) 0.0041(9)
F3 0.0316(9) 0.0379(7) 0.0430(10) 0.0129(6) -0.0002(7) -0.0096(6)
C3 0.0187(12) 0.0217(9) 0.0114(11) -0.0005(8) 0.0039(9) 0.0009(8)
C4 0.0204(12) 0.0204(9) 0.0188(12) 0.0012(8) 0.0029(9) 0.0012(9)
F4 0.0436(9) 0.0207(6) 0.0267(7) 0.0095(5) 0.0136(6) 0.0054(5)
F5 0.0551(9) 0.0268(6) 0.0396(9) 0.0076(6) 0.0323(7) 0.0099(6)
C5 0.0229(13) 0.0246(10) 0.0207(13) -0.0027(9) 0.0077(10) -0.0022(9)
C6 0.0140(12) 0.0365(12) 0.0201(13) -0.0053(9) 0.0017(10) 0.0001(9)
C9 0.0152(11) 0.0183(9) 0.0174(12) 0.0035(8) 0.0059(9) 0.0008(8)
C8 0.0194(13) 0.0244(10) 0.0243(13) 0.0057(9) 0.0067(10) 0.0032(9)
C7 0.0213(13) 0.0336(11) 0.0260(13) 0.0062(9) 0.0032(10) 0.0082(10)
C10 0.0196(12) 0.0217(10) 0.0207(12) 0.0020(8) 0.0039(10) -0.0005(8)
C11 0.0259(13) 0.0266(10) 0.0259(13) 0.0104(9) 0.0002(10) 0.0024(9)
C12 0.0259(13) 0.0210(10) 0.0395(15) 0.0090(9) 0.0015(11) 0.0065(9)
C13 0.0331(14) 0.0195(10) 0.0316(14) -0.0020(9) 0.0067(11) 0.0048(10)
C14 0.0254(13) 0.0211(10) 0.0201(13) 0.0028(8) 0.0036(10) 0.0022(9)
C15 0.0196(12) 0.0163(9) 0.0160(11) 0.0039(8) 0.0024(9) 0.0026(8)
C16 0.0269(13) 0.0280(11) 0.0238(13) -0.0010(9) 0.0077(10) -0.0020(9)
C17 0.0385(16) 0.0376(12) 0.0268(15) -0.0036(10) 0.0166(12) 0.0029(11)
C18 0.0467(17) 0.0267(11) 0.0181(13) -0.0020(9) 0.0024(12) 0.0054(11)
C19 0.0295(15) 0.0376(12) 0.0326(16) -0.0093(11) 0.0012(12) -0.0073(11)
C20 0.0237(14) 0.0370(12) 0.0319(15) -0.0079(10) 0.0077(11) -0.0044(10)

loop_
_atom_type_symbol
_atom_type_description
_atom_type_scat_dispersion_real
_atom_type_scat_dispersion_imag
_atom_type_scat_source
C C 0.0033 0.0016 'International Tables Vol C Tables 4.2.6.8 and 6.1.1.4'
H H 0.0000 0.0000 'International Tables Vol C Tables 4.2.6.8 and 6.1.1.4'
B B 0.0013 0.0007 'International Tables Vol C Tables 4.2.6.8 and 6.1.1.4'
F F 0.0171 0.0103 'International Tables Vol C Tables 4.2.6.8 and 6.1.1.4'
P P 0.1023 0.0942 'International Tables Vol C Tables 4.2.6.8 and 6.1.1.4'

loop_
_geom_angle_atom_site_label_1
_geom_angle_atom_site_label_2
_geom_angle_atom_site_label_3
_geom_angle
C3 P1 C9 106.61(9)
C3 P1 C15 106.26(9)
C9 P1 C15 107.45(9)
C3 P1 B1 117.82(11)
C9 P1 B1 104.85(9)
C15 P1 B1 113.25(10)
C1 B1 P1 116.22(14)
C1 B1 H1 110.5(10)
P1 B1 H1 102.2(11)
C1 B1 H2 108.8(12)
P1 B1 H2 107.3(12)
H1 B1 H2 111.8(15)
F1 C1 F2 104.45(14)
F1 C1 C2 104.96(17)
F2 C1 C2 105.03(15)
F1 C1 B1 113.32(16)
F2 C1 B1 114.53(17)
C2 C1 B1 113.56(16)
F5 C2 F4 107.45(17)
F5 C2 F3 107.37(17)
F4 C2 F3 106.24(15)
F5 C2 C1 111.59(16)
F4 C2 C1 113.25(17)
F3 C2 C1 110.62(18)
C4 C3 C8 119.00(19)
C4 C3 P1 121.98(15)
C8 C3 P1 118.99(15)
C5 C4 C3 120.01(18)
C5 C4 H4 120.0
C3 C4 H4 120.0
C4 C5 C6 120.69(19)
C4 C5 H5 119.7
C6 C5 H5 119.7
C7 C6 C5 119.6(2)
C7 C6 H6 120.2
C5 C6 H6 120.2
C10 C9 C14 119.49(17)
C10 C9 P1 122.44(14)
C14 C9 P1 118.06(15)
C7 C8 C3 120.28(19)
C7 C8 H8 119.9
C3 C8 H8 119.9
C6 C7 C8 120.38(19)
C6 C7 H7 119.8
C8 C7 H7 119.8
C11 C10 C9 120.08(19)
C11 C10 H10 120.0
C9 C10 H10 120.0
C12 C11 C10 120.1(2)
C12 C11 H11 119.9
C10 C11 H11 119.9
C11 C12 C13 119.96(18)
C11 C12 H12 120.0
C13 C12 H12 120.0
C14 C13 C12 120.29(19)
C14 C13 H13 119.9
C12 C13 H13 119.9
C13 C14 C9 120.03(19)
C13 C14 H14 120.0
C9 C14 H14 120.0
C20 C15 C16 119.14(19)
C20 C15 P1 119.17(15)
C16 C15 P1 121.69(17)
C17 C16 C15 120.1(2)
C17 C16 H16 120.0
C15 C16 H16 120.0
C18 C17 C16 120.3(2)
C18 C17 H17 119.8
C16 C17 H17 119.8
C17 C18 C19 120.3(2)
C17 C18 H18 119.9
C19 C18 H18 119.9
C18 C19 C20 119.6(2)
C18 C19 H19 120.2
C20 C19 H19 120.2
C15 C20 C19 120.7(2)
C15 C20 H20 119.7
C19 C20 H20 119.7

loop_
_geom_bond_atom_site_label_1
_geom_bond_atom_site_label_2
_geom_bond_distance
P1 C3 1.804(2)
P1 C9 1.8097(18)
P1 C15 1.816(2)
P1 B1 1.932(2)
F1 C1 1.378(2)
B1 C1 1.607(3)
B1 H1 1.14(2)
B1 H2 1.09(2)
C1 F2 1.383(2)
C1 C2 1.512(3)
C2 F5 1.328(2)
C2 F4 1.342(2)
C2 F3 1.343(2)
C3 C4 1.396(3)
C3 C8 1.397(3)
C4 C5 1.378(3)
C4 H4 0.9300
C5 C6 1.384(3)
C5 H5 0.9300
C6 C7 1.381(3)
C6 H6 0.9300
C9 C10 1.390(3)
C9 C14 1.398(3)
C8 C7 1.381(3)
C8 H8 0.9300
C7 H7 0.9300
C10 C11 1.387(3)
C10 H10 0.9300
C11 C12 1.383(3)
C11 H11 0.9300
C12 C13 1.388(3)
C12 H12 0.9300
C13 C14 1.378(3)
C13 H13 0.9300
C14 H14 0.9300
C15 C20 1.381(3)
C15 C16 1.390(3)
C16 C17 1.388(3)
C16 H16 0.9300
C17 C18 1.368(3)
C17 H17 0.9300
C18 C19 1.383(3)
C18 H18 0.9300
C19 C20 1.389(3)
C19 H19 0.9300
C20 H20 0.9300
